data_2200029
loop_
_publ_author_name
'Swaleh, Sauda, M.'
'Ziemer, Burkhard'

_publ_section_title
;
 2-[(2-Phenyl-1,3-oxazol-4-yl)methyl]-2<i>H</i>-1,2,3-benzotriazole
;
_journal_issue 1
_journal_name_full 'Acta Crystallographica Section E'
_journal_page_first o35
_journal_page_last o36
_journal_paper_doi 10.1107/S1600536800018808
_journal_volume 57
_journal_year 2001
_chemical_formula_iupac 'C16 H12 N4 O'
_chemical_formula_sum 'C16 H12 N4 O'
_chemical_formula_weight 276.30
_chemical_melting_point 376.0(10)
_chemical_name_systematic
;
1-[(2-phenyl-1,3-oxazol-4-yl)methyl]-1H-1,2,3-benzotriazole
;
_space_group_IT_number 4
_symmetry_cell_setting monoclinic
_symmetry_space_group_name_Hall 'P 2yb'
_symmetry_space_group_name_H-M 'P 1 21 1'
_audit_creation_method SHELXL-97
_cell_angle_alpha 90.00
_cell_angle_beta 100.963(19)
_cell_angle_gamma 90.00
_cell_formula_units_Z 4
_cell_length_a 14.880(2)
_cell_length_b 4.6251(5)
_cell_length_c 20.043(3)
_cell_measurement_reflns_used 4003
_cell_measurement_temperature 180(2)
_cell_measurement_theta_max 24.3
_cell_measurement_theta_min 3.1
_cell_volume 1354.2(3)
_computing_cell_refinement IPDS2.87
_computing_data_collection 'IPDS2.87 (Stoe & Cie, 1997)'
_computing_data_reduction IPDS2.87
_computing_molecular_graphics 'OPTEP-3 (Farrugia, 1997)'
_computing_publication_material SHELXL97
_computing_structure_refinement 'SHELXL97 (Sheldrick, 1997)'
_computing_structure_solution 'SHELXS97 (Sheldrick, 1990)'
_diffrn_ambient_temperature 180(2)
_diffrn_detector_area_resol_mean 6.667
_diffrn_measured_fraction_theta_full .990
_diffrn_measured_fraction_theta_max .990
_diffrn_measurement_device 'Stoe IPDS'
_diffrn_measurement_method '\f-rotation, \f-incr. = 1.2\%, 183 exposures'
_diffrn_radiation_monochromator 'planar graphite'
_diffrn_radiation_source 'fine-focus sealed X-ray tube'
_diffrn_radiation_type MoK\a
_diffrn_radiation_wavelength .71073
_diffrn_reflns_av_R_equivalents .068
_diffrn_reflns_av_sigmaI/netI .067
_diffrn_reflns_limit_h_max 18
_diffrn_reflns_limit_h_min -18
_diffrn_reflns_limit_k_max 5
_diffrn_reflns_limit_k_min -5
_diffrn_reflns_limit_l_max 24
_diffrn_reflns_limit_l_min -24
_diffrn_reflns_number 9269
_diffrn_reflns_theta_full 25.9
_diffrn_reflns_theta_max 25.9
_diffrn_reflns_theta_min 2.3
_diffrn_standards_decay_% 0
_diffrn_standards_number 0
_exptl_absorpt_coefficient_mu .09
_exptl_absorpt_correction_type none
_exptl_crystal_colour colorless
_exptl_crystal_density_diffrn 1.355
_exptl_crystal_density_meas ?
_exptl_crystal_density_method none
_exptl_crystal_description prism
_exptl_crystal_F_000 576
_exptl_crystal_size_max .52
_exptl_crystal_size_mid .24
_exptl_crystal_size_min .12
_refine_diff_density_max .17
_refine_diff_density_min -.16
_refine_ls_extinction_coef .009(2)
_refine_ls_extinction_method SHELXL97
_refine_ls_goodness_of_fit_ref .95
_refine_ls_hydrogen_treatment noref
_refine_ls_matrix_type full
_refine_ls_number_parameters 356
_refine_ls_number_reflns 2943
_refine_ls_number_restraints 1
_refine_ls_restrained_S_all .95
_refine_ls_R_factor_all .061
_refine_ls_R_factor_gt .040
_refine_ls_shift/su_max .001
_refine_ls_shift/su_mean <0.001
_refine_ls_structure_factor_coef Fsqd
_refine_ls_weighting_details 'calc w = 1/[\s^2^(Fo^2^)+(0.0401P)^2^] where P = (Fo^2^+2Fc^2^)/3'
_refine_ls_weighting_scheme calc
_refine_ls_wR_factor_ref .082
_reflns_number_gt 2202
_reflns_number_total 2943
_reflns_threshold_expression I>2\s(I)
_cod_data_source_file cf6013.cif
_cod_data_source_block I
_cod_depositor_comments
;
The following automatic conversions were performed:
'_symmetry_cell_setting' value 'Monoclinic' changed to 'monoclinic'
according to '/home/saulius/struct/CIF-dictionaries/cif_core.dic'
dictionary named 'cif_core.dic' version 2.4.1 from 2010-06-29.

Automatic conversion script
Id: cif_fix_enum 1527 2010-12-29 10:47:43Z saulius 

The following automatic conversions were performed:

'_symmetry_cell_setting' value 'Monoclinic' changed to 'monoclinic'
according to /home/saulius/struct/CIF-dictionaries/cif_core.dic
dictionary named 'cif_core.dic' version 2.4.1 from 2010-06-29.

Automatic conversion script
Id: cif_fix_values 1715 2011-07-08 13:25:40Z adriana 

The following automatic conversions were performed:

'_exptl_crystal_density_meas' value 'not measured' was changed to '?'
- the value is perceived as not measured.

Automatic conversion script
Id: cif_fix_values 3008 2015-01-20 13:52:24Z robertas 
;
_cod_original_sg_symbol_H-M 'P 21'
_cod_database_code 2200029
_cod_database_fobs_code 2200029

loop_
_symmetry_equiv_pos_as_xyz
'x, y, z'
'-x, y+1/2, -z'

loop_
_atom_site_label
_atom_site_fract_x
_atom_site_fract_y
_atom_site_fract_z
_atom_site_U_iso_or_equiv
_atom_site_adp_type
_atom_site_calc_flag
_atom_site_refinement_flags
_atom_site_occupancy
_atom_site_disorder_assembly
_atom_site_disorder_group
_atom_site_type_symbol
C2 .06870(17) .0245(7) .15417(12) .0290(7) Uani d . 1 . . C
C3 .05480(11) -.1832(4) .20681(8) .0299(7) Uani d G 1 . . C
C4 -.03202(10) -.2286(5) .22091(9) .0388(8) Uani d G 1 . . C
H4 -.0832 -.1295 .1955 .047 Uiso calc R 1 . . H
C5 -.04392(10) -.4190(5) .27219(9) .0428(8) Uani d G 1 . . C
H5 -.1033 -.4500 .2818 .051 Uiso calc R 1 . . H
C6 .03101(13) -.5640(5) .30936(8) .0428(8) Uani d G 1 . . C
H6 .0229 -.6941 .3444 .051 Uiso calc R 1 . . H
C7 .11784(11) -.5186(5) .29525(9) .0442(9) Uani d G 1 . . C
H7 .1690 -.6177 .3207 .053 Uiso calc R 1 . . H
C8 .12973(9) -.3283(5) .24398(9) .0365(8) Uani d G 1 . . C
H8 .1891 -.2973 .2343 .044 Uiso calc R 1 . . H
C10 .11906(17) .3114(7) .08632(12) .0289(7) Uani d . 1 . . C
C11 .02861(19) .3590(8) .07827(13) .0341(7) Uani d . 1 . . C
H11 -.0056 .4953 .0482 .041 Uiso calc R 1 . . H
C12 .18829(19) .4713(8) .05463(13) .0338(7) Uani d . 1 . . C
H12A .1577 .6342 .0273 .041 Uiso calc R 1 . . H
H12B .2360 .5527 .0910 .041 Uiso calc R 1 . . H
C15 .33320(17) .0634(7) -.02953(12) .0276(7) Uani d . 1 . . C
C16 .41368(18) -.0574(8) -.04677(13) .0365(8) Uani d . 1 . . C
H16 .4729 -.0091 -.0222 .044 Uiso calc R 1 . . H
C17 .40213(19) -.2448(8) -.09988(13) .0375(8) Uani d . 1 . . C
H17 .4547 -.3306 -.1122 .045 Uiso calc R 1 . . H
C18 .3142(2) -.3174(9) -.13784(14) .0429(9) Uani d . 1 . . C
H18 .3096 -.4504 -.1744 .051 Uiso calc R 1 . . H
C19 .23539(19) -.1991(8) -.12267(13) .0409(9) Uani d . 1 . . C
H19 .1767 -.2456 -.1484 .049 Uiso calc R 1 . . H
C20 .24579(17) -.0055(7) -.06717(12) .0293(7) Uani d . 1 . . C
C32 .28777(18) .1186(7) .50472(13) .0311(7) Uani d . 1 . . C
C33 .22925(12) -.0908(4) .53084(8) .0339(7) Uani d G 1 . . C
C34 .24384(13) -.1601(5) .59954(8) .0446(9) Uani d G 1 . . C
H34 .2931 -.0741 .6302 .054 Uiso calc R 1 . . H
C35 .18629(15) -.3553(5) .62338(7) .0502(9) Uani d G 1 . . C
H35 .1963 -.4027 .6703 .060 Uiso calc R 1 . . H
C36 .11415(14) -.4811(5) .57853(10) .0525(10) Uani d G 1 . . C
H36 .0748 -.6145 .5948 .063 Uiso calc R 1 . . H
C37 .09956(12) -.4118(5) .50984(9) .0493(9) Uani d G 1 . . C
H37 .0502 -.4978 .4792 .059 Uiso calc R 1 . . H
C38 .15710(13) -.2166(5) .48599(7) .0402(8) Uani d G 1 . . C
H38 .1471 -.1692 .4390 .048 Uiso calc R 1 . . H
C40 .35437(17) .4084(8) .44633(13) .0301(7) Uani d . 1 . . C
C41 .39498(19) .4419(8) .51185(13) .0365(8) Uani d . 1 . . C
H41 .4438 .5709 .5284 .044 Uiso calc R 1 . . H
C42 .37294(19) .5678(8) .38533(12) .0339(7) Uani d . 1 . . C
H42A .3168 .6707 .3631 .041 Uiso calc R 1 . . H
H42B .4214 .7136 .3998 .041 Uiso calc R 1 . . H
C45 .39843(17) .1057(7) .25065(13) .0289(7) Uani d . 1 . . C
C46 .37797(18) -.0470(8) .18831(13) .0347(8) Uani d . 1 . . C
H46 .3214 -.0214 .1577 .042 Uiso calc R 1 . . H
C47 .44326(19) -.2325(8) .17417(13) .0371(8) Uani d . 1 . . C
H47 .4317 -.3381 .1328 .045 Uiso calc R 1 . . H
C48 .5284(2) -.2719(8) .21994(13) .0390(8) Uani d . 1 . . C
H48 .5717 -.4050 .2084 .047 Uiso calc R 1 . . H
C49 .54947(19) -.1230(8) .28005(13) .0359(8) Uani d . 1 . . C
H49 .6067 -.1478 .3099 .043 Uiso calc R 1 . . H
C50 .48256(18) .0686(7) .29570(12) .0289(7) Uani d . 1 . . C
O1 -.00585(11) .1743(5) .12147(8) .0339(5) Uani d . 1 . . O
O31 .35385(12) .2580(5) .55065(8) .0370(5) Uani d . 1 . . O
N9 .14449(14) .0937(6) .13455(10) .0312(6) Uani d . 1 . . N
N13 .23177(14) .2829(6) .01091(10) .0297(6) Uani d . 1 . . N
N14 .32274(14) .2526(6) .02065(10) .0324(6) Uani d . 1 . . N
N21 .18141(15) .1361(6) -.04007(11) .0353(7) Uani d . 1 . . N
N39 .28587(15) .1994(6) .44192(10) .0316(6) Uani d . 1 . . N
N43 .40198(14) .3690(6) .33659(10) .0295(6) Uani d . 1 . . N
N44 .34733(14) .3007(6) .27797(10) .0323(6) Uani d . 1 . . N
N51 .48369(14) .2369(6) .35103(10) .0316(6) Uani d . 1 . . N

loop_
_atom_site_aniso_label
_atom_site_aniso_U_11
_atom_site_aniso_U_22
_atom_site_aniso_U_33
_atom_site_aniso_U_12
_atom_site_aniso_U_13
_atom_site_aniso_U_23
C2 .0254(14) .031(2) .0306(14) .0006(13) .0058(11) -.0050(13)
C3 .0315(14) .032(2) .0276(13) -.0026(14) .0091(11) -.0060(13)
C4 .0351(15) .039(2) .0460(16) .0047(15) .0175(13) .0017(16)
C5 .0453(18) .045(2) .0445(16) -.0048(17) .0237(14) -.0016(17)
C6 .058(2) .041(2) .0314(14) -.0082(18) .0134(14) .0012(15)
C7 .0414(17) .052(3) .0361(16) -.0041(17) -.0010(13) .0039(16)
C8 .0362(16) .041(2) .0338(14) -.0053(15) .0099(12) -.0031(14)
C10 .0310(15) .030(2) .0270(13) -.0003(14) .0086(11) -.0068(13)
C11 .0368(16) .038(2) .0301(13) .0038(15) .0117(11) .0022(14)
C12 .0383(16) .027(2) .0396(15) -.0052(15) .0166(12) -.0043(14)
C15 .0295(14) .0276(19) .0266(13) -.0030(13) .0077(11) .0028(13)
C16 .0268(14) .046(2) .0372(15) -.0009(15) .0063(11) .0022(15)
C17 .0365(16) .040(2) .0407(15) .0038(16) .0182(12) .0041(16)
C18 .0443(18) .051(3) .0368(15) -.0085(17) .0171(13) -.0099(15)
C19 .0341(16) .053(3) .0375(15) -.0121(16) .0112(12) -.0099(16)
C20 .0278(14) .034(2) .0287(13) -.0053(13) .0120(11) .0008(13)
C32 .0321(15) .028(2) .0340(14) .0076(14) .0084(12) -.0020(13)
C33 .0370(16) .032(2) .0370(14) .0093(15) .0179(12) .0029(14)
C34 .0557(19) .042(3) .0400(16) .0029(18) .0196(14) .0038(16)
C35 .066(2) .047(3) .0452(17) .009(2) .0301(17) .0077(17)
C36 .058(2) .039(3) .073(2) .0071(18) .0421(18) .0106(19)
C37 .0434(18) .044(3) .065(2) .0016(17) .0224(16) .0014(19)
C38 .0408(16) .038(2) .0456(16) .0040(16) .0184(13) .0029(16)
C40 .0254(14) .031(2) .0345(15) .0036(13) .0064(11) -.0049(13)
C41 .0332(15) .039(2) .0384(16) -.0007(15) .0101(12) -.0038(15)
C42 .0373(16) .031(2) .0346(14) .0017(15) .0099(12) .0015(14)
C45 .0262(14) .033(2) .0297(13) .0001(14) .0111(11) .0062(13)
C46 .0331(15) .041(2) .0313(14) -.0033(15) .0087(12) .0036(14)
C47 .0421(16) .043(2) .0301(13) -.0053(17) .0154(12) -.0013(15)
C48 .0434(17) .040(2) .0388(15) .0059(16) .0213(13) .0069(16)
C49 .0341(15) .042(2) .0330(14) .0048(15) .0098(12) .0063(15)
C50 .0292(14) .0314(19) .0276(13) -.0003(14) .0096(11) .0071(13)
O1 .0243(10) .0412(16) .0376(10) .0033(9) .0099(8) .0029(10)
O31 .0407(11) .0414(15) .0288(9) .0010(11) .0067(8) -.0010(10)
N9 .0256(11) .0378(18) .0312(12) .0016(12) .0079(9) -.0030(12)
N13 .0305(12) .0317(17) .0291(11) -.0044(12) .0117(9) -.0013(11)
N14 .0279(12) .0392(18) .0309(11) -.0016(12) .0074(9) .0018(12)
N21 .0292(12) .042(2) .0362(12) -.0055(12) .0107(10) -.0055(12)
N39 .0330(13) .0344(18) .0283(11) .0033(12) .0079(9) -.0016(11)
N43 .0293(12) .0318(17) .0288(11) .0019(11) .0090(9) .0036(11)
N44 .0273(12) .0398(19) .0297(11) -.0029(12) .0049(9) .0046(11)
N51 .0316(12) .0348(17) .0289(11) .0045(12) .0072(9) .0039(12)

loop_
_atom_type_symbol
_atom_type_description
_atom_type_scat_dispersion_real
_atom_type_scat_dispersion_imag
_atom_type_scat_source
C C .0033 .0016 'International Tables Vol C Tables 4.2.6.8 and 6.1.1.4'
H H .0000 .0000 'International Tables Vol C Tables 4.2.6.8 and 6.1.1.4'
O O .0106 .0060 'International Tables Vol C Tables 4.2.6.8 and 6.1.1.4'
N N .0061 .0033 'International Tables Vol C Tables 4.2.6.8 and 6.1.1.4'

loop_
_geom_angle_atom_site_label_1
_geom_angle_atom_site_label_2
_geom_angle_atom_site_label_3
_geom_angle
N9 C2 O1 113.7(3)
N9 C2 C3 128.7(2)
O1 C2 C3 117.6(2)
C4 C3 C8 120.0
C4 C3 C2 120.50(15)
C8 C3 C2 119.47(15)
C5 C4 C3 120.0
C5 C4 H4 120.0
C3 C4 H4 120.0
C4 C5 C6 120.0
C4 C5 H5 120.0
C6 C5 H5 120.0
C7 C6 C5 120.0
C7 C6 H6 120.0
C5 C6 H6 120.0
C8 C7 C6 120.0
C8 C7 H7 120.0
C6 C7 H7 120.0
C7 C8 C3 120.0
C7 C8 H8 120.0
C3 C8 H8 120.0
C11 C10 N9 109.6(2)
C11 C10 C12 128.3(3)
N9 C10 C12 122.0(2)
C10 C11 O1 107.8(3)
C10 C11 H11 126.1
O1 C11 H11 126.1
N13 C12 C10 112.0(3)
N13 C12 H12A 109.2
C10 C12 H12A 109.2
N13 C12 H12B 109.2
C10 C12 H12B 109.2
H12A C12 H12B 107.9
N14 C15 C20 108.4(2)
N14 C15 C16 130.6(2)
C20 C15 C16 121.0(3)
C17 C16 C15 117.0(3)
C17 C16 H16 121.5
C15 C16 H16 121.5
C16 C17 C18 122.4(3)
C16 C17 H17 118.8
C18 C17 H17 118.8
C19 C18 C17 121.5(3)
C19 C18 H18 119.3
C17 C18 H18 119.3
C18 C19 C20 117.0(3)
C18 C19 H19 121.5
C20 C19 H19 121.5
N21 C20 C15 109.1(2)
N21 C20 C19 129.9(2)
C15 C20 C19 121.1(2)
N39 C32 O31 113.1(3)
N39 C32 C33 128.9(2)
O31 C32 C33 118.0(2)
C34 C33 C38 120.0
C34 C33 C32 121.02(16)
C38 C33 C32 118.97(15)
C35 C34 C33 120.0
C35 C34 H34 120.0
C33 C34 H34 120.0
C36 C35 C34 120.0
C36 C35 H35 120.0
C34 C35 H35 120.0
C35 C36 C37 120.0
C35 C36 H36 120.0
C37 C36 H36 120.0
C38 C37 C36 120.0
C38 C37 H37 120.0
C36 C37 H37 120.0
C37 C38 C33 120.0
C37 C38 H38 120.0
C33 C38 H38 120.0
C41 C40 N39 109.2(3)
C41 C40 C42 128.4(3)
N39 C40 C42 122.4(2)
C40 C41 O31 108.4(3)
C40 C41 H41 125.8
O31 C41 H41 125.8
N43 C42 C40 111.0(3)
N43 C42 H42A 109.4
C40 C42 H42A 109.4
N43 C42 H42B 109.4
C40 C42 H42B 109.4
H42A C42 H42B 108.0
N44 C45 C50 108.6(2)
N44 C45 C46 130.0(2)
C50 C45 C46 121.4(3)
C47 C46 C45 117.0(2)
C47 C46 H46 121.5
C45 C46 H46 121.5
C46 C47 C48 121.8(3)
C46 C47 H47 119.1
C48 C47 H47 119.1
C49 C48 C47 121.8(3)
C49 C48 H48 119.1
C47 C48 H48 119.1
C48 C49 C50 117.2(3)
C48 C49 H49 121.4
C50 C49 H49 121.4
N51 C50 C45 109.1(2)
N51 C50 C49 130.1(2)
C45 C50 C49 120.8(3)
C2 O1 C11 104.5(2)
C41 O31 C32 104.5(2)
C2 N9 C10 104.5(2)
N21 N13 N14 117.7(2)
N21 N13 C12 120.8(2)
N14 N13 C12 121.5(2)
N13 N14 C15 102.3(2)
N13 N21 C20 102.5(2)
C32 N39 C40 104.8(2)
N44 N43 N51 117.3(2)
N44 N43 C42 121.9(2)
N51 N43 C42 120.8(2)
N43 N44 C45 102.6(2)
N43 N51 C50 102.5(2)

loop_
_geom_bond_atom_site_label_1
_geom_bond_atom_site_label_2
_geom_bond_site_symmetry_2
_geom_bond_distance
_geom_bond_publ_flag
C2 N9 . 1.303(3) ?
C2 O1 . 1.365(3) ?
C2 C3 . 1.470(3) ?
C3 C4 . 1.390 ?
C3 C8 . 1.390 ?
C4 C5 . 1.390 ?
C4 H4 . .950 ?
C5 C6 . 1.390 ?
C5 H5 . .950 ?
C6 C7 . 1.390 ?
C6 H6 . .950 ?
C7 C8 . 1.390 ?
C7 H7 . .950 ?
C8 H8 . .950 ?
C10 C11 . 1.343(4) ?
C10 N9 . 1.397(4) ?
C10 C12 . 1.504(4) ?
C11 O1 . 1.382(3) ?
C11 H11 . .950 ?
C12 N13 . 1.470(4) ?
C12 H12A . .990 ?
C12 H12B . .990 ?
C15 N14 . 1.364(4) ?
C15 C20 . 1.410(4) ?
C15 C16 . 1.422(4) ?
C16 C17 . 1.358(4) ?
C16 H16 . .950 ?
C17 C18 . 1.423(4) ?
C17 H17 . .950 ?
C18 C19 . 1.379(4) ?
C18 H18 . .950 ?
C19 C20 . 1.413(4) ?
C19 H19 . .950 ?
C20 N21 . 1.356(4) ?
C32 N39 . 1.308(3) ?
C32 O31 . 1.373(3) ?
C32 C33 . 1.464(3) ?
C33 C34 . 1.390 ?
C33 C38 . 1.390 ?
C34 C35 . 1.390 ?
C34 H34 . .950 ?
C35 C36 . 1.390 ?
C35 H35 . .950 ?
C36 C37 . 1.390 ?
C36 H36 . .950 ?
C37 C38 . 1.390 ?
C37 H37 . .950 ?
C38 H38 . .950 ?
C40 C41 . 1.346(4) ?
C40 N39 . 1.395(4) ?
C40 C42 . 1.498(4) ?
C41 O31 . 1.372(4) ?
C41 H41 . .950 ?
C42 N43 . 1.465(4) ?
C42 H42A . .990 ?
C42 H42B . .990 ?
C45 N44 . 1.360(4) ?
C45 C50 . 1.408(4) ?
C45 C46 . 1.417(4) ?
C46 C47 . 1.366(4) ?
C46 H46 . .950 ?
C47 C48 . 1.428(4) ?
C47 H47 . .950 ?
C48 C49 . 1.371(4) ?
C48 H48 . .950 ?
C49 C50 . 1.412(4) ?
C49 H49 . .950 ?
C50 N51 . 1.352(4) ?
N13 N21 . 1.332(3) ?
N13 N14 . 1.338(3) ?
N43 N44 . 1.333(3) ?
N43 N51 . 1.342(3) ?

loop_
_geom_torsion_atom_site_label_1
_geom_torsion_atom_site_label_2
_geom_torsion_atom_site_label_3
_geom_torsion_atom_site_label_4
_geom_torsion
N9 C2 C3 C4 179.9(2)
O1 C2 C3 C4 1.7(3)
N9 C2 C3 C8 1.8(4)
O1 C2 C3 C8 -176.40(18)
C8 C3 C4 C5 .0
C2 C3 C4 C5 -178.1(2)
C3 C4 C5 C6 .0
C4 C5 C6 C7 .0
C5 C6 C7 C8 .0
C6 C7 C8 C3 .0
C4 C3 C8 C7 .0
C2 C3 C8 C7 178.1(2)
N9 C10 C11 O1 .4(3)
C12 C10 C11 O1 -175.3(3)
C11 C10 C12 N13 -117.7(3)
N9 C10 C12 N13 67.2(3)
N14 C15 C16 C17 179.4(3)
C20 C15 C16 C17 -1.3(5)
C15 C16 C17 C18 .8(5)
C16 C17 C18 C19 .3(5)
C17 C18 C19 C20 -.8(5)
N14 C15 C20 N21 -.9(3)
C16 C15 C20 N21 179.6(3)
N14 C15 C20 C19 -179.8(3)
C16 C15 C20 C19 .7(5)
C18 C19 C20 N21 -178.3(3)
C18 C19 C20 C15 .3(5)
N39 C32 C33 C34 177.1(2)
O31 C32 C33 C34 -4.0(3)
N39 C32 C33 C38 -4.2(4)
O31 C32 C33 C38 174.7(2)
C38 C33 C34 C35 .0
C32 C33 C34 C35 178.7(2)
C33 C34 C35 C36 .0
C34 C35 C36 C37 .0
C35 C36 C37 C38 .0
C36 C37 C38 C33 .0
C34 C33 C38 C37 .0
C32 C33 C38 C37 -178.8(2)
N39 C40 C41 O31 -.2(3)
C42 C40 C41 O31 177.7(3)
C41 C40 C42 N43 120.0(3)
N39 C40 C42 N43 -62.4(3)
N44 C45 C46 C47 -179.7(3)
C50 C45 C46 C47 .4(4)
C45 C46 C47 C48 .0(5)
C46 C47 C48 C49 -.8(5)
C47 C48 C49 C50 1.1(5)
N44 C45 C50 N51 .6(3)
C46 C45 C50 N51 -179.5(3)
N44 C45 C50 C49 -180.0(3)
C46 C45 C50 C49 .0(4)
C48 C49 C50 N51 178.6(3)
C48 C49 C50 C45 -.7(4)
N9 C2 O1 C11 -1.4(3)
C3 C2 O1 C11 177.1(2)
C10 C11 O1 C2 .5(3)
C40 C41 O31 C32 -.2(3)
N39 C32 O31 C41 .6(3)
C33 C32 O31 C41 -178.5(2)
O1 C2 N9 C10 1.6(3)
C3 C2 N9 C10 -176.7(3)
C11 C10 N9 C2 -1.2(3)
C12 C10 N9 C2 174.8(3)
C10 C12 N13 N21 55.7(3)
C10 C12 N13 N14 -124.4(3)
N21 N13 N14 C15 -.2(3)
C12 N13 N14 C15 179.8(2)
C20 C15 N14 N13 .7(3)
C16 C15 N14 N13 -179.9(3)
N14 N13 N21 C20 -.3(3)
C12 N13 N21 C20 179.7(2)
C15 C20 N21 N13 .7(3)
C19 C20 N21 N13 179.5(3)
O31 C32 N39 C40 -.7(3)
C33 C32 N39 C40 178.3(3)
C41 C40 N39 C32 .5(3)
C42 C40 N39 C32 -177.5(3)
C40 C42 N43 N44 107.4(3)
C40 C42 N43 N51 -69.3(3)
N51 N43 N44 C45 -.6(3)
C42 N43 N44 C45 -177.4(3)
C50 C45 N44 N43 .0(3)
C46 C45 N44 N43 -180.0(3)
N44 N43 N51 C50 .9(3)
C42 N43 N51 C50 177.8(2)
C45 C50 N51 N43 -.8(3)
C49 C50 N51 N43 179.8(3)

loop_
_cod_related_entry_id
_cod_related_entry_database
_cod_related_entry_code
1 ChemSpider 30654603
